data_4082171
loop_
_publ_author_name
'Nakajima, Takayuki'
'Fukushima, Yuki'
'Tsuji, Minori'
'Hamada, Naoko'
'Kure, Bunsho'
'Tanase, Tomoaki'

_publ_section_title
;
 Configurational Isomerization of Dinuclear Iridium and Rhodium Complexes
 with a Series of NPPN Ligands, 2-PyCH2(Ph)P(CH2)nP(Ph)CH2-2-Py (Py =
 Pyridyl,n= 2--4)
;
_journal_issue 24
_journal_name_full Organometallics
_journal_page_first 7470
_journal_paper_doi 10.1021/om400965j
_journal_volume 32
_journal_year 2013
_chemical_formula_moiety 'C54 H66 B2 Cl20 F8 Ir2 N2 P2'
_chemical_formula_sum 'C54 H66 B2 Cl20 F8 Ir2 N2 P2'
_chemical_formula_weight 2072.18
_space_group_IT_number 2
_symmetry_cell_setting triclinic
_symmetry_Int_Tables_number 2
_symmetry_space_group_name_Hall '-P 1'
_symmetry_space_group_name_H-M 'P -1'
_atom_sites_solution_hydrogens geom
_atom_sites_solution_primary direct
_atom_sites_solution_secondary difmap
_cell_angle_alpha 84.006(7)
_cell_angle_beta 81.107(7)
_cell_angle_gamma 69.797(6)
_cell_formula_units_Z 1
_cell_length_a 10.880(8)
_cell_length_b 11.869(8)
_cell_length_c 16.319(10)
_cell_measurement_reflns_used 6989
_cell_measurement_temperature 153
_cell_measurement_theta_max 27.67
_cell_measurement_theta_min 3.03
_cell_volume 1951(2)
_computing_cell_refinement CrystalClear
_computing_data_collection 'CrystalClear (Rigaku Inc., 2008)'
_computing_data_reduction CrystalClear
_computing_molecular_graphics 'CrystalStructure 4.0'
_computing_publication_material 'CrystalStructure 4.0 (Rigaku, 2010)'
_computing_structure_refinement 'SHELXL97 (Sheldrick, 2008)'
_computing_structure_solution 'SIR92 (Altomare, et al., 1994)'
_diffrn_ambient_temperature 153
_diffrn_detector_area_resol_mean 7.111
_diffrn_measured_fraction_theta_full 0.962
_diffrn_measured_fraction_theta_max 0.962
_diffrn_measurement_device_type 'Rigaku Saturn724'
_diffrn_measurement_method \w
_diffrn_radiation_type 'Mo K\a'
_diffrn_radiation_wavelength 0.71075
_diffrn_reflns_av_R_equivalents 0.0611
_diffrn_reflns_limit_h_max 14
_diffrn_reflns_limit_h_min -14
_diffrn_reflns_limit_k_max 15
_diffrn_reflns_limit_k_min -15
_diffrn_reflns_limit_l_max 21
_diffrn_reflns_limit_l_min -21
_diffrn_reflns_number 22886
_diffrn_reflns_theta_full 27.67
_diffrn_reflns_theta_max 27.67
_diffrn_standards_number 0
_exptl_absorpt_coefficient_mu 4.196
_exptl_absorpt_correction_T_max 0.432
_exptl_absorpt_correction_T_min 0.272
_exptl_absorpt_correction_type multi-scan
_exptl_absorpt_process_details 'REQAB (Rigaku, 1998)'
_exptl_crystal_colour colorless
_exptl_crystal_density_diffrn 1.763
_exptl_crystal_density_method 'not measured'
_exptl_crystal_description prism
_exptl_crystal_F_000 1010.00
_exptl_crystal_size_max 0.200
_exptl_crystal_size_mid 0.200
_exptl_crystal_size_min 0.200
_refine_diff_density_max 4.520
_refine_diff_density_min -2.590
_refine_ls_extinction_method none
_refine_ls_goodness_of_fit_ref 1.000
_refine_ls_hydrogen_treatment constr
_refine_ls_number_parameters 406
_refine_ls_number_reflns 8783
_refine_ls_number_restraints 0
_refine_ls_R_factor_gt 0.0483
_refine_ls_shift/su_max 0.001
_refine_ls_structure_factor_coef Fsqd
_refine_ls_weighting_details 'w = 1/[\s^2^(Fo^2^)+(0.0528P)^2^+0.0000P] where P=(Fo^2^+2Fc^2^)/3'
_refine_ls_weighting_scheme calc
_refine_ls_wR_factor_ref 0.1312
_reflns_number_gt 5639
_reflns_number_total 8783
_reflns_threshold_expression F^2^>2.0\s(F^2^)
_cod_data_source_file om400965j_si_002.cif
_cod_data_source_block Ir4(meso-L4)(4a)
_cod_original_cell_volume 1951(3)
_cod_database_code 4082171

loop_
_symmetry_equiv_pos_site_id
_symmetry_equiv_pos_as_xyz
1 +X,+Y,+Z
2 -X,-Y,-Z

loop_
_atom_site_label
_atom_site_type_symbol
_atom_site_fract_x
_atom_site_fract_y
_atom_site_fract_z
_atom_site_U_iso_or_equiv
_atom_site_adp_type
_atom_site_occupancy
_atom_site_symmetry_multiplicity
_atom_site_calc_flag
_atom_site_refinement_flags
Ir1 Ir 0.65026(3) 0.78382(2) 1.232580(17) 0.02327(11) Uani 1.0 2 d .
Cl1 Cl 0.54305(17) 0.70583(16) 1.14536(11) 0.0299(4) Uani 1.0 2 d .
Cl2 Cl 1.8727(3) 0.1787(2) 0.04313(14) 0.0478(6) Uani 1.0 2 d .
Cl3 Cl 1.7640(3) 0.1889(3) 0.21712(15) 0.0575(7) Uani 1.0 2 d .
Cl4 Cl 1.6659(3) 0.3911(2) 0.1054(2) 0.0716(9) Uani 1.0 2 d .
Cl5 Cl 1.4229(4) 0.3813(4) 0.28993(18) 0.0860(10) Uani 1.0 2 d .
Cl6 Cl 1.2090(3) 0.4994(3) 0.4124(3) 0.0914(11) Uani 1.0 2 d .
Cl7 Cl 1.3899(4) 0.2704(3) 0.45189(19) 0.0938(11) Uani 1.0 2 d .
Cl8 Cl 1.0349(3) 0.0270(3) 0.3819(2) 0.0725(8) Uani 1.0 2 d .
Cl9 Cl 0.7868(3) 0.2034(3) 0.43927(18) 0.0741(8) Uani 1.0 2 d .
Cl10 Cl 1.0297(5) 0.2297(4) 0.4692(2) 0.1140(14) Uani 1.0 2 d .
P1 P 0.83141(17) 0.72980(15) 1.13498(11) 0.0198(4) Uani 1.0 2 d .
F1 F 0.9984(6) 0.3406(6) 0.2452(4) 0.080(2) Uani 1.0 2 d .
F2 F 1.1144(6) 0.2015(5) 0.1550(4) 0.0692(17) Uani 1.0 2 d .
F3 F 1.1783(5) 0.3584(5) 0.1632(4) 0.0663(17) Uani 1.0 2 d .
F4 F 1.2014(5) 0.2151(5) 0.2676(3) 0.0495(13) Uiso 1.0 2 d .
N1 N 0.6007(6) 0.9390(5) 1.1517(4) 0.0236(13) Uani 1.0 2 d .
C1 C 0.9834(7) 0.5626(6) 1.0148(5) 0.0263(16) Uani 1.0 2 d .
C2 C 0.8911(7) 0.5798(6) 1.0984(5) 0.0249(16) Uani 1.0 2 d .
C3 C 0.7701(7) 0.8253(6) 1.0453(5) 0.0246(16) Uani 1.0 2 d .
C4 C 0.6664(7) 0.9395(7) 1.0730(5) 0.0246(16) Uani 1.0 2 d .
C5 C 0.6387(7) 1.0427(7) 1.0209(5) 0.0296(17) Uani 1.0 2 d .
C6 C 0.5410(9) 1.1459(7) 1.0477(5) 0.038(2) Uani 1.0 2 d .
C7 C 0.4725(8) 1.1446(7) 1.1256(6) 0.037(2) Uani 1.0 2 d .
C8 C 0.5005(8) 1.0415(7) 1.1743(5) 0.0315(18) Uani 1.0 2 d .
C9 C 0.9746(7) 0.7632(6) 1.1544(4) 0.0211(15) Uani 1.0 2 d .
C10 C 0.9614(7) 0.8811(6) 1.1602(4) 0.0216(15) Uani 1.0 2 d .
C11 C 1.0693(9) 0.9139(8) 1.1715(6) 0.041(2) Uani 1.0 2 d .
C12 C 1.1893(8) 0.8255(8) 1.1793(5) 0.038(2) Uani 1.0 2 d .
C13 C 1.2017(8) 0.7058(7) 1.1771(5) 0.0333(18) Uani 1.0 2 d .
C14 C 1.0964(8) 0.6740(7) 1.1660(5) 0.0318(18) Uani 1.0 2 d .
C15 C 0.5316(8) 0.7379(8) 1.3488(5) 0.0312(18) Uani 1.0 2 d .
C16 C 0.6608(8) 0.6544(7) 1.3345(5) 0.0293(18) Uani 1.0 2 d .
C17 C 0.7528(7) 0.7159(7) 1.3411(5) 0.0290(17) Uani 1.0 2 d .
C18 C 0.6732(9) 0.8419(7) 1.3488(5) 0.0340(19) Uani 1.0 2 d .
C19 C 0.5379(8) 0.8524(7) 1.3583(5) 0.0325(18) Uani 1.0 2 d .
C20 C 0.4090(8) 0.7077(9) 1.3543(6) 0.045(3) Uani 1.0 2 d .
C21 C 0.6967(11) 0.5211(8) 1.3290(6) 0.057(3) Uani 1.0 2 d .
C22 C 0.8947(8) 0.6584(9) 1.3463(5) 0.047(3) Uani 1.0 2 d .
C23 C 0.7276(10) 0.9398(9) 1.3630(6) 0.052(3) Uani 1.0 2 d .
C24 C 0.4213(10) 0.9641(8) 1.3788(6) 0.057(3) Uani 1.0 2 d .
C25 C 1.8051(9) 0.2708(8) 0.1298(6) 0.042(2) Uani 1.0 2 d .
C26 C 1.3090(10) 0.3612(8) 0.3714(6) 0.049(3) Uani 1.0 2 d .
C27 C 0.9524(11) 0.1793(9) 0.4010(7) 0.061(3) Uani 1.0 2 d .
B1 B 1.1218(10) 0.2809(9) 0.2077(6) 0.037(3) Uani 1.0 2 d .
H1A H 0.9397 0.6229 0.9724 0.0315 Uiso 1.0 2 calc R
H1B H 1.0659 0.5762 1.0218 0.0315 Uiso 1.0 2 calc R
H2A H 0.9391 0.5239 1.1413 0.0299 Uiso 1.0 2 calc R
H2B H 0.8140 0.5565 1.0923 0.0299 Uiso 1.0 2 calc R
H3A H 0.8438 0.8436 1.0096 0.0295 Uiso 1.0 2 calc R
H3B H 0.7326 0.7826 1.0123 0.0295 Uiso 1.0 2 calc R
H5 H 0.6869 1.0422 0.9671 0.0355 Uiso 1.0 2 calc R
H6 H 0.5212 1.2173 1.0126 0.0462 Uiso 1.0 2 calc R
H7 H 0.4058 1.2156 1.1452 0.0440 Uiso 1.0 2 calc R
H8 H 0.4480 1.0406 1.2265 0.0378 Uiso 1.0 2 calc R
H10 H 0.8779 0.9416 1.1564 0.0259 Uiso 1.0 2 calc R
H11 H 1.0598 0.9961 1.1739 0.0490 Uiso 1.0 2 calc R
H12 H 1.2635 0.8468 1.1861 0.0454 Uiso 1.0 2 calc R
H13 H 1.2842 0.6452 1.1834 0.0399 Uiso 1.0 2 calc R
H14 H 1.1054 0.5914 1.1662 0.0382 Uiso 1.0 2 calc R
H20A H 0.3351 0.7809 1.3436 0.0543 Uiso 1.0 2 calc R
H20B H 0.3905 0.6728 1.4100 0.0543 Uiso 1.0 2 calc R
H20C H 0.4203 0.6495 1.3129 0.0543 Uiso 1.0 2 calc R
H21A H 0.6852 0.4837 1.3848 0.0689 Uiso 1.0 2 calc R
H21B H 0.7890 0.4874 1.3044 0.0689 Uiso 1.0 2 calc R
H21C H 0.6393 0.5053 1.2942 0.0689 Uiso 1.0 2 calc R
H22A H 0.9390 0.7184 1.3326 0.0568 Uiso 1.0 2 calc R
H22B H 0.9319 0.5945 1.3070 0.0568 Uiso 1.0 2 calc R
H22C H 0.9079 0.6238 1.4028 0.0568 Uiso 1.0 2 calc R
H23A H 0.8184 0.9207 1.3352 0.0627 Uiso 1.0 2 calc R
H23B H 0.7269 0.9444 1.4227 0.0627 Uiso 1.0 2 calc R
H23C H 0.6726 1.0174 1.3402 0.0627 Uiso 1.0 2 calc R
H24A H 0.3534 0.9725 1.3434 0.0683 Uiso 1.0 2 calc R
H24B H 0.4499 1.0346 1.3692 0.0683 Uiso 1.0 2 calc R
H24C H 0.3850 0.9575 1.4372 0.0683 Uiso 1.0 2 calc R
H25 H 1.8729 0.3039 0.1420 0.0510 Uiso 1.0 2 calc R
H26 H 1.2521 0.3219 0.3514 0.0588 Uiso 1.0 2 calc R
H27 H 0.9555 0.2271 0.3469 0.0737 Uiso 1.0 2 calc R

loop_
_atom_site_aniso_label
_atom_site_aniso_U_11
_atom_site_aniso_U_22
_atom_site_aniso_U_33
_atom_site_aniso_U_12
_atom_site_aniso_U_13
_atom_site_aniso_U_23
Ir1 0.02177(17) 0.01963(15) 0.02607(17) -0.00344(11) -0.00157(12) -0.00530(11)
Cl1 0.0256(10) 0.0331(10) 0.0340(10) -0.0115(8) -0.0052(8) -0.0067(8)
Cl2 0.0568(15) 0.0500(14) 0.0424(13) -0.0267(12) -0.0004(11) -0.0063(11)
Cl3 0.0618(16) 0.0525(15) 0.0485(15) -0.0114(12) 0.0031(12) -0.0018(12)
Cl4 0.0573(17) 0.0349(13) 0.117(3) -0.0124(12) -0.0126(16) 0.0106(15)
Cl5 0.097(3) 0.124(3) 0.0597(18) -0.072(3) 0.0178(16) -0.0255(18)
Cl6 0.0495(17) 0.0590(18) 0.153(4) -0.0010(14) -0.0073(19) -0.018(2)
Cl7 0.143(3) 0.0616(19) 0.069(2) -0.014(2) -0.045(2) 0.0076(16)
Cl8 0.0636(18) 0.0587(17) 0.093(3) -0.0170(14) -0.0074(16) -0.0118(16)
Cl9 0.079(2) 0.0612(17) 0.0705(19) -0.0170(15) 0.0140(16) -0.0083(15)
Cl10 0.184(4) 0.137(4) 0.074(3) -0.110(4) -0.035(3) -0.014(3)
P1 0.0183(10) 0.0174(9) 0.0227(10) -0.0039(7) -0.0015(8) -0.0056(8)
F1 0.057(4) 0.070(5) 0.074(5) 0.010(3) 0.015(4) 0.019(4)
F2 0.092(5) 0.064(4) 0.066(4) -0.036(4) -0.030(4) -0.008(3)
F3 0.050(4) 0.038(3) 0.112(5) -0.019(3) -0.020(4) 0.020(4)
N1 0.029(4) 0.019(3) 0.026(4) -0.011(3) -0.006(3) -0.001(3)
C1 0.027(4) 0.026(4) 0.025(4) -0.008(4) -0.002(3) -0.004(4)
C2 0.023(4) 0.021(4) 0.031(4) -0.006(3) -0.005(4) -0.007(3)
C3 0.017(4) 0.028(4) 0.027(4) -0.005(3) -0.006(3) 0.000(3)
C4 0.031(5) 0.023(4) 0.022(4) -0.013(4) -0.000(4) 0.001(3)
C5 0.024(4) 0.034(5) 0.033(5) -0.011(4) -0.015(4) 0.005(4)
C6 0.055(6) 0.023(4) 0.039(5) -0.013(4) -0.016(5) 0.002(4)
C7 0.036(5) 0.020(4) 0.048(6) 0.002(4) -0.014(4) -0.001(4)
C8 0.026(5) 0.026(4) 0.038(5) -0.003(4) -0.005(4) 0.001(4)
C9 0.018(4) 0.025(4) 0.020(4) -0.007(3) -0.006(3) -0.001(3)
C10 0.017(4) 0.018(4) 0.027(4) 0.002(3) -0.011(3) -0.006(3)
C11 0.046(6) 0.031(5) 0.052(6) -0.018(4) -0.006(5) -0.014(4)
C12 0.030(5) 0.045(5) 0.043(5) -0.019(4) -0.003(4) -0.005(4)
C13 0.029(5) 0.036(5) 0.032(5) -0.008(4) -0.002(4) -0.001(4)
C14 0.027(5) 0.026(4) 0.039(5) -0.005(4) -0.005(4) -0.001(4)
C15 0.032(5) 0.045(5) 0.015(4) -0.014(4) 0.011(4) -0.005(4)
C16 0.047(5) 0.020(4) 0.018(4) -0.011(4) -0.001(4) 0.005(3)
C17 0.026(5) 0.035(5) 0.020(4) -0.002(4) -0.006(4) -0.000(4)
C18 0.059(6) 0.031(5) 0.016(4) -0.023(4) 0.008(4) -0.009(4)
C19 0.041(5) 0.027(4) 0.022(4) -0.006(4) 0.010(4) -0.005(4)
C20 0.037(5) 0.067(7) 0.036(5) -0.024(5) -0.006(4) 0.003(5)
C21 0.095(8) 0.025(5) 0.048(6) -0.020(5) 0.004(6) -0.006(5)
C22 0.037(5) 0.074(7) 0.024(5) -0.009(5) -0.003(4) -0.009(5)
C23 0.075(7) 0.058(6) 0.039(6) -0.037(6) -0.010(5) -0.015(5)
C24 0.060(7) 0.042(6) 0.043(6) 0.011(5) 0.007(5) -0.010(5)
C25 0.038(5) 0.035(5) 0.052(6) -0.010(4) 0.000(5) -0.010(4)
C26 0.062(7) 0.050(6) 0.039(6) -0.029(5) 0.006(5) -0.006(5)
C27 0.097(9) 0.048(6) 0.052(7) -0.041(6) -0.003(6) -0.008(5)
B1 0.034(6) 0.042(6) 0.029(5) -0.003(5) -0.009(5) 0.004(5)

loop_
_atom_type_symbol
_atom_type_description
_atom_type_scat_dispersion_real
_atom_type_scat_dispersion_imag
_atom_type_scat_source
C C 0.0033 0.0016
;
International Tables for Crystallography
(1992, Vol. C, Tables 4.2.6.8 and 6.1.1.4)
;
H H 0.0000 0.0000
;
International Tables for Crystallography
(1992, Vol. C, Table 6.1.1.4)
;
N N 0.0061 0.0033
;
International Tables for Crystallography
(1992, Vol. C, Tables 4.2.6.8 and 6.1.1.4)
;
Ir Ir -1.4442 7.9887
;
International Tables for Crystallography
(1992, Vol. C, Tables 4.2.6.8 and 6.1.1.4)
;
P P 0.1023 0.0942
;
International Tables for Crystallography
(1992, Vol. C, Tables 4.2.6.8 and 6.1.1.4)
;
Cl Cl 0.1484 0.1585
;
International Tables for Crystallography
(1992, Vol. C, Tables 4.2.6.8 and 6.1.1.4)
;
B B 0.0013 0.0007
;
International Tables for Crystallography
(1992, Vol. C, Tables 4.2.6.8 and 6.1.1.4)
;
F F 0.0171 0.0103
;
International Tables for Crystallography
(1992, Vol. C, Tables 4.2.6.8 and 6.1.1.4)
;

loop_
_geom_angle_atom_site_label_1
_geom_angle_atom_site_label_2
_geom_angle_atom_site_label_3
_geom_angle
_geom_angle_publ_flag
_geom_angle_site_symmetry_1
Cl1 Ir1 P1 86.94(9) yes .
Cl1 Ir1 N1 85.0(2) yes .
Cl1 Ir1 C15 92.3(3) yes .
Cl1 Ir1 C16 98.5(3) yes .
Cl1 Ir1 C17 135.5(3) yes .
Cl1 Ir1 C18 154.0(3) yes .
Cl1 Ir1 C19 118.2(3) yes .
P1 Ir1 N1 81.09(15) yes .
P1 Ir1 C15 149.83(19) yes .
P1 Ir1 C16 112.83(19) yes .
P1 Ir1 C17 97.21(19) yes .
P1 Ir1 C18 117.6(3) yes .
P1 Ir1 C19 154.6(3) yes .
N1 Ir1 C15 128.9(3) yes .
N1 Ir1 C16 165.7(3) yes .
N1 Ir1 C17 139.5(3) yes .
N1 Ir1 C18 106.3(3) yes .
N1 Ir1 C19 103.4(3) yes .
C15 Ir1 C16 37.5(3) yes .
C15 Ir1 C17 63.0(3) yes .
C15 Ir1 C18 62.2(4) yes .
C15 Ir1 C19 36.1(4) yes .
C16 Ir1 C17 39.3(4) yes .
C16 Ir1 C18 65.2(4) yes .
C16 Ir1 C19 62.8(3) yes .
C17 Ir1 C18 39.2(3) yes .
C17 Ir1 C19 63.0(3) yes .
C18 Ir1 C19 37.0(4) yes .
Ir1 P1 C2 119.3(3) yes .
Ir1 P1 C3 101.6(2) yes .
Ir1 P1 C9 116.7(3) yes .
C2 P1 C3 104.1(4) yes .
C2 P1 C9 106.9(4) yes .
C3 P1 C9 106.6(4) yes .
Ir1 N1 C4 121.0(4) yes .
Ir1 N1 C8 121.8(5) yes .
C4 N1 C8 117.2(6) yes .
C1 C1 C2 111.3(6) yes 2_767
P1 C2 C1 115.4(5) yes .
P1 C3 C4 110.0(5) yes .
N1 C4 C3 117.8(6) yes .
N1 C4 C5 121.3(6) yes .
C3 C4 C5 120.9(6) yes .
C4 C5 C6 119.5(7) yes .
C5 C6 C7 119.3(7) yes .
C6 C7 C8 119.7(7) yes .
N1 C8 C7 122.8(7) yes .
P1 C9 C10 117.9(5) yes .
P1 C9 C14 123.2(7) yes .
C10 C9 C14 118.9(8) yes .
C9 C10 C11 120.9(6) yes .
C10 C11 C12 119.3(8) yes .
C11 C12 C13 119.9(9) yes .
C12 C13 C14 120.7(7) yes .
C9 C14 C13 120.1(8) yes .
Ir1 C15 C16 66.6(4) yes .
Ir1 C15 C19 73.5(5) yes .
Ir1 C15 C20 127.0(6) yes .
C16 C15 C19 109.6(8) yes .
C16 C15 C20 124.6(8) yes .
C19 C15 C20 125.8(7) yes .
Ir1 C16 C15 75.9(4) yes .
Ir1 C16 C17 71.9(4) yes .
Ir1 C16 C21 126.3(6) yes .
C15 C16 C17 107.8(7) yes .
C15 C16 C21 126.1(9) yes .
C17 C16 C21 125.2(8) yes .
Ir1 C17 C16 68.8(4) yes .
Ir1 C17 C18 70.0(5) yes .
Ir1 C17 C22 129.6(5) yes .
C16 C17 C18 105.7(7) yes .
C16 C17 C22 125.8(8) yes .
C18 C17 C22 128.3(9) yes .
Ir1 C18 C17 70.8(5) yes .
Ir1 C18 C19 76.4(5) yes .
Ir1 C18 C23 128.6(6) yes .
C17 C18 C19 108.6(8) yes .
C17 C18 C23 124.2(8) yes .
C19 C18 C23 126.0(7) yes .
Ir1 C19 C15 70.4(4) yes .
Ir1 C19 C18 66.5(4) yes .
Ir1 C19 C24 130.5(6) yes .
C15 C19 C18 107.6(7) yes .
C15 C19 C24 125.8(9) yes .
C18 C19 C24 126.5(9) yes .
Cl2 C25 Cl3 111.3(5) yes .
Cl2 C25 Cl4 109.8(6) yes .
Cl3 C25 Cl4 110.1(5) yes .
Cl5 C26 Cl6 111.1(6) yes .
Cl5 C26 Cl7 110.2(6) yes .
Cl6 C26 Cl7 107.4(6) yes .
Cl8 C27 Cl9 110.4(7) yes .
Cl8 C27 Cl10 111.5(6) yes .
Cl9 C27 Cl10 110.9(6) yes .
F1 B1 F2 109.5(9) yes .
F1 B1 F3 111.4(8) yes .
F1 B1 F4 109.7(7) yes .
F2 B1 F3 108.7(8) yes .
F2 B1 F4 107.9(8) yes .
F3 B1 F4 109.5(9) yes .
C1 C1 H1A 109.363 no 2_767
C1 C1 H1B 109.369 no 2_767
C2 C1 H1A 109.375 no .
C2 C1 H1B 109.375 no .
H1A C1 H1B 107.989 no .
P1 C2 H2A 108.414 no .
P1 C2 H2B 108.419 no .
C1 C2 H2A 108.411 no .
C1 C2 H2B 108.419 no .
H2A C2 H2B 107.461 no .
P1 C3 H3A 109.659 no .
P1 C3 H3B 109.663 no .
C4 C3 H3A 109.661 no .
C4 C3 H3B 109.668 no .
H3A C3 H3B 108.159 no .
C4 C5 H5 120.252 no .
C6 C5 H5 120.247 no .
C5 C6 H6 120.368 no .
C7 C6 H6 120.381 no .
C6 C7 H7 120.143 no .
C8 C7 H7 120.147 no .
N1 C8 H8 118.618 no .
C7 C8 H8 118.618 no .
C9 C10 H10 119.541 no .
C11 C10 H10 119.546 no .
C10 C11 H11 120.337 no .
C12 C11 H11 120.332 no .
C11 C12 H12 120.027 no .
C13 C12 H12 120.036 no .
C12 C13 H13 119.640 no .
C14 C13 H13 119.651 no .
C9 C14 H14 119.965 no .
C13 C14 H14 119.970 no .
C15 C20 H20A 109.466 no .
C15 C20 H20B 109.478 no .
C15 C20 H20C 109.468 no .
H20A C20 H20B 109.476 no .
H20A C20 H20C 109.469 no .
H20B C20 H20C 109.471 no .
C16 C21 H21A 109.464 no .
C16 C21 H21B 109.473 no .
C16 C21 H21C 109.471 no .
H21A C21 H21B 109.473 no .
H21A C21 H21C 109.472 no .
H21B C21 H21C 109.474 no .
C17 C22 H22A 109.470 no .
C17 C22 H22B 109.470 no .
C17 C22 H22C 109.478 no .
H22A C22 H22B 109.463 no .
H22A C22 H22C 109.475 no .
H22B C22 H22C 109.471 no .
C18 C23 H23A 109.472 no .
C18 C23 H23B 109.472 no .
C18 C23 H23C 109.467 no .
H23A C23 H23B 109.476 no .
H23A C23 H23C 109.464 no .
H23B C23 H23C 109.476 no .
C19 C24 H24A 109.472 no .
C19 C24 H24B 109.465 no .
C19 C24 H24C 109.472 no .
H24A C24 H24B 109.467 no .
H24A C24 H24C 109.479 no .
H24B C24 H24C 109.472 no .
Cl2 C25 H25 108.514 no .
Cl3 C25 H25 108.514 no .
Cl4 C25 H25 108.519 no .
Cl5 C26 H26 109.361 no .
Cl6 C26 H26 109.356 no .
Cl7 C26 H26 109.357 no .
Cl8 C27 H27 107.959 no .
Cl9 C27 H27 107.958 no .
Cl10 C27 H27 107.957 no .

loop_
_geom_bond_atom_site_label_1
_geom_bond_atom_site_label_2
_geom_bond_distance
_geom_bond_publ_flag
_geom_bond_site_symmetry_2
Ir1 Cl1 2.404(3) yes .
Ir1 P1 2.281(2) yes .
Ir1 N1 2.110(6) yes .
Ir1 C15 2.252(8) yes .
Ir1 C16 2.131(7) yes .
Ir1 C17 2.173(8) yes .
Ir1 C18 2.163(9) yes .
Ir1 C19 2.292(7) yes .
Cl2 C25 1.784(9) yes .
Cl3 C25 1.729(9) yes .
Cl4 C25 1.751(8) yes .
Cl5 C26 1.730(10) yes .
Cl6 C26 1.759(9) yes .
Cl7 C26 1.751(10) yes .
Cl8 C27 1.755(10) yes .
Cl9 C27 1.747(12) yes .
Cl10 C27 1.754(14) yes .
P1 C2 1.804(8) yes .
P1 C3 1.818(7) yes .
P1 C9 1.814(9) yes .
F1 B1 1.363(10) yes .
F2 B1 1.369(14) yes .
F3 B1 1.366(13) yes .
F4 B1 1.397(11) yes .
N1 C4 1.370(9) yes .
N1 C8 1.363(8) yes .
C1 C1 1.517(11) yes 2_767
C1 C2 1.550(10) yes .
C3 C4 1.494(9) yes .
C4 C5 1.386(10) yes .
C5 C6 1.374(10) yes .
C6 C7 1.372(12) yes .
C7 C8 1.355(11) yes .
C9 C10 1.369(11) yes .
C9 C14 1.407(9) yes .
C10 C11 1.399(13) yes .
C11 C12 1.378(11) yes .
C12 C13 1.384(13) yes .
C13 C14 1.366(14) yes .
C15 C16 1.414(10) yes .
C15 C19 1.409(13) yes .
C15 C20 1.485(14) yes .
C16 C17 1.449(13) yes .
C16 C21 1.502(12) yes .
C17 C18 1.454(10) yes .
C17 C22 1.469(11) yes .
C18 C19 1.420(13) yes .
C18 C23 1.526(16) yes .
C19 C24 1.509(11) yes .
C1 H1A 0.990 no .
C1 H1B 0.990 no .
C2 H2A 0.990 no .
C2 H2B 0.990 no .
C3 H3A 0.990 no .
C3 H3B 0.990 no .
C5 H5 0.950 no .
C6 H6 0.950 no .
C7 H7 0.950 no .
C8 H8 0.950 no .
C10 H10 0.950 no .
C11 H11 0.950 no .
C12 H12 0.950 no .
C13 H13 0.950 no .
C14 H14 0.950 no .
C20 H20A 0.980 no .
C20 H20B 0.980 no .
C20 H20C 0.980 no .
C21 H21A 0.980 no .
C21 H21B 0.980 no .
C21 H21C 0.980 no .
C22 H22A 0.980 no .
C22 H22B 0.980 no .
C22 H22C 0.980 no .
C23 H23A 0.980 no .
C23 H23B 0.980 no .
C23 H23C 0.980 no .
C24 H24A 0.980 no .
C24 H24B 0.980 no .
C24 H24C 0.980 no .
C25 H25 1.000 no .
C26 H26 1.000 no .
C27 H27 1.000 no .

loop_
_geom_contact_atom_site_label_1
_geom_contact_atom_site_label_2
_geom_contact_distance
_geom_contact_publ_flag
_geom_contact_site_symmetry_2
Cl1 C2 3.549(8) no .
Cl1 C3 3.386(8) no .
Cl1 C4 3.505(9) no .
Cl1 C20 3.494(9) no .
P1 C22 3.579(9) no .
N1 C6 2.775(10) no .
C1 C3 3.212(9) no .
C1 C9 3.431(11) no .
C1 C14 3.477(13) no .
C2 C14 3.194(13) no .
C3 C10 3.272(12) no .
C4 C7 2.727(10) no .
C4 C10 3.533(11) no .
C5 C8 2.715(11) no .
C8 C19 3.543(11) no .
C8 C24 3.426(12) no .
C9 C12 2.778(13) no .
C9 C22 3.347(11) no .
C10 C13 2.754(10) no .
C11 C14 2.769(13) no .
C14 C22 3.417(11) no .
C20 C21 3.143(12) no .
C20 C24 3.161(16) no .
C21 C22 3.175(17) no .
C22 C23 3.222(13) no .
C23 C24 3.216(16) no .
Cl1 Cl4 3.600(4) no 1_456
Cl1 C6 3.532(9) no 2_677
Cl1 C12 3.587(9) no 1_455
Cl2 F2 3.522(8) no 1_655
Cl2 C5 3.530(10) no 1_644
Cl2 C9 3.507(7) no 2_866
Cl2 C10 3.539(7) no 2_866
Cl4 Cl1 3.600(4) no 1_654
Cl6 C22 3.560(9) no 1_554
Cl7 C15 3.472(9) no 2_767
Cl7 C17 3.488(8) no 2_767
Cl7 C18 3.444(8) no 2_767
Cl7 C19 3.370(8) no 2_767
Cl8 F4 3.553(7) no .
Cl10 F4 3.513(7) no .
F1 C2 3.510(9) no 1_554
F1 C21 3.407(11) no 1_554
F1 C25 3.378(13) no 1_455
F1 C27 3.103(12) no .
F2 Cl2 3.522(8) no 1_455
F2 C3 3.321(9) no 2_766
F2 C11 3.592(12) no 1_544
F2 C25 3.259(12) no 1_455
F3 C1 3.505(10) no 2_766
F3 C2 3.544(8) no 1_554
F3 C7 3.343(9) no 1_644
F3 C14 3.541(10) no 1_554
F4 Cl8 3.553(7) no .
F4 Cl10 3.513(7) no .
F4 C7 3.371(9) no 1_644
F4 C8 3.412(8) no 1_644
F4 C26 3.143(13) no .
F4 C27 3.322(13) no .
C1 F3 3.505(10) no 2_766
C2 F1 3.510(9) no 1_556
C2 F3 3.544(8) no 1_556
C3 F2 3.321(9) no 2_766
C5 Cl2 3.530(10) no 1_466
C6 Cl1 3.532(9) no 2_677
C7 F3 3.343(9) no 1_466
C7 F4 3.371(9) no 1_466
C8 F4 3.412(8) no 1_466
C9 Cl2 3.507(7) no 2_866
C10 Cl2 3.539(7) no 2_866
C11 F2 3.592(12) no 1_566
C12 Cl1 3.587(9) no 1_655
C14 F3 3.541(10) no 1_556
C15 Cl7 3.472(9) no 2_767
C17 Cl7 3.488(8) no 2_767
C18 Cl7 3.444(8) no 2_767
C19 Cl7 3.370(8) no 2_767
C21 F1 3.407(11) no 1_556
C22 Cl6 3.560(9) no 1_556
C25 F1 3.378(13) no 1_655
C25 F2 3.259(12) no 1_655
C26 F4 3.143(13) no .
C27 F1 3.103(12) no .
C27 F4 3.322(13) no .
Ir1 H2B 3.5219 no .
Ir1 H3B 3.5682 no .
Ir1 H8 3.0845 no .
Ir1 H10 3.5993 no .
Ir1 H20C 3.4380 no .
Ir1 H21B 3.4709 no .
Ir1 H21C 3.3900 no .
Ir1 H22A 3.5737 no .
Ir1 H22B 3.4260 no .
Ir1 H23A 3.5151 no .
Ir1 H23C 3.5271 no .
Ir1 H24A 3.5725 no .
Cl1 H2B 2.9166 no .
Cl1 H3B 3.0496 no .
Cl1 H20C 2.9681 no .
Cl1 H21C 3.2427 no .
P1 H1A 2.9573 no .
P1 H1B 3.0456 no .
P1 H10 2.7961 no .
P1 H14 2.9587 no .
P1 H22A 3.5715 no .
P1 H22B 3.2322 no .
N1 H3A 3.1999 no .
N1 H3B 2.9512 no .
N1 H5 3.2559 no .
N1 H7 3.2364 no .
N1 H10 3.0402 no .
N1 H23C 3.5758 no .
C1 H2A 2.7469 no 2_767
C1 H2B 2.6621 no 2_767
C1 H3A 3.1492 no .
C1 H3B 3.0588 no .
C1 H14 3.0791 no .
C2 H1A 2.7150 no 2_767
C2 H1B 2.7150 no 2_767
C2 H3A 3.2161 no .
C2 H3B 2.8143 no .
C2 H14 2.7803 no .
C2 H21B 3.5571 no .
C2 H22B 3.5296 no .
C3 H1A 2.7295 no .
C3 H1B 3.5391 no .
C3 H2B 3.0897 no .
C3 H5 2.6717 no .
C3 H10 2.9787 no .
C4 H6 3.2467 no .
C4 H8 3.1899 no .
C4 H10 2.8579 no .
C5 H3A 2.6310 no .
C5 H3B 2.9090 no .
C5 H7 3.2303 no .
C5 H10 3.4892 no .
C6 H8 3.2093 no .
C7 H5 3.2308 no .
C8 H6 3.2185 no .
C8 H23C 3.4570 no .
C8 H24A 3.1477 no .
C8 H24B 3.1396 no .
C9 H1B 3.0677 no .
C9 H2A 3.0282 no .
C9 H3A 2.8560 no .
C9 H11 3.2629 no .
C9 H13 3.2602 no .
C9 H22A 2.8912 no .
C9 H22B 3.1091 no .
C9 H23A 3.5343 no .
C10 H3A 3.0779 no .
C10 H12 3.2581 no .
C10 H14 3.2474 no .
C10 H22A 3.2692 no .
C10 H23A 3.0330 no .
C11 H13 3.2459 no .
C11 H23A 3.4969 no .
C12 H10 3.2520 no .
C12 H14 3.2465 no .
C13 H11 3.2510 no .
C13 H22A 3.4887 no .
C14 H1B 2.8412 no .
C14 H2A 2.9544 no .
C14 H10 3.2503 no .
C14 H12 3.2444 no .
C14 H22A 2.9725 no .
C14 H22B 2.9701 no .
C15 H21A 2.9482 no .
C15 H21B 3.3585 no .
C15 H21C 2.7836 no .
C15 H24A 2.7918 no .
C15 H24B 3.3603 no .
C15 H24C 2.9365 no .
C16 H20A 3.3239 no .
C16 H20B 2.9506 no .
C16 H20C 2.7146 no .
C16 H22A 3.3599 no .
C16 H22B 2.7592 no .
C16 H22C 2.9611 no .
C17 H21A 3.0774 no .
C17 H21B 2.7203 no .
C17 H21C 3.3440 no .
C17 H23A 2.7487 no .
C17 H23B 3.0518 no .
C17 H23C 3.3764 no .
C18 H8 3.4773 no .
C18 H22A 2.7379 no .
C18 H22B 3.3360 no .
C18 H22C 3.1065 no .
C18 H24A 3.2962 no .
C18 H24B 2.7048 no .
C18 H24C 3.1372 no .
C19 H8 2.9512 no .
C19 H20A 2.6734 no .
C19 H20B 3.0646 no .
C19 H20C 3.2821 no .
C19 H23A 3.3771 no .
C19 H23B 2.9974 no .
C19 H23C 2.7927 no .
C20 H21A 3.3189 no .
C20 H21C 2.9306 no .
C20 H24A 2.9801 no .
C20 H24C 3.2998 no .
C21 H20B 3.3282 no .
C21 H20C 2.9031 no .
C21 H22B 2.9368 no .
C21 H22C 3.3638 no .
C22 H14 3.4168 no .
C22 H21A 3.5264 no .
C22 H21B 2.8381 no .
C22 H23A 2.9259 no .
C22 H23B 3.5085 no .
C23 H10 3.5130 no .
C23 H22A 2.8613 no .
C23 H24B 2.8262 no .
C24 H8 2.5645 no .
C24 H20A 2.7887 no .
C24 H20B 3.5641 no .
C24 H23B 3.4328 no .
C24 H23C 2.9752 no .
H1A H1A 2.8658 no 2_767
H1A H1B 2.3764 no 2_767
H1A H2A 2.8819 no .
H1A H2A 2.5592 no 2_767
H1A H2B 2.4328 no .
H1A H2B 2.9117 no 2_767
H1A H3A 2.5633 no .
H1A H3B 2.4397 no .
H1B H1B 2.8658 no 2_767
H1B H2A 2.3664 no .
H1B H2A 3.0422 no 2_767
H1B H2B 2.8811 no .
H1B H2B 2.4691 no 2_767
H1B H3A 3.2664 no .
H1B H14 2.4944 no .
H2A H14 2.3182 no .
H2A H21B 2.9733 no .
H2A H22B 2.8939 no .
H2B H3B 2.7715 no .
H2B H21B 3.4628 no .
H3A H5 2.4892 no .
H3A H10 2.8968 no .
H3B H5 2.9769 no .
H5 H6 2.3330 no .
H6 H7 2.3297 no .
H7 H8 2.2884 no .
H8 H23C 3.2124 no .
H8 H24A 2.2352 no .
H8 H24B 2.3255 no .
H8 H24C 3.5072 no .
H10 H11 2.3477 no .
H10 H23A 2.8922 no .
H10 H23C 3.4488 no .
H11 H12 2.3330 no .
H12 H13 2.3290 no .
H13 H14 2.3110 no .
H14 H22A 3.2212 no .
H14 H22B 2.7335 no .
H20A H24A 2.3508 no .
H20A H24C 2.9567 no .
H20B H21A 3.2091 no .
H20B H21C 3.2149 no .
H20B H24A 3.5125 no .
H20B H24C 3.4336 no .
H20C H21A 3.1935 no .
H20C H21C 2.4017 no .
H21A H22B 3.4029 no .
H21A H22C 3.4394 no .
H21B H22B 2.3307 no .
H21B H22C 3.0837 no .
H22A H23A 2.3060 no .
H22A H23B 3.1906 no .
H22C H23A 3.4255 no .
H23B H24B 3.0624 no .
H23C H24B 2.3365 no .
H23C H24C 3.5458 no .
Cl1 H6 2.7555 no 2_677
Cl1 H12 2.9298 no 1_455
Cl1 H13 3.0981 no 1_455
Cl2 H1A 3.5797 no 2_866
Cl2 H1B 3.2423 no 2_866
Cl2 H3A 2.9976 no 2_866
Cl2 H5 3.4221 no 1_644
Cl2 H10 3.1895 no 1_644
Cl2 H11 3.2742 no 1_644
Cl3 H10 2.9746 no 1_644
Cl3 H11 3.2626 no 1_644
Cl3 H23A 3.4595 no 1_644
Cl3 H23C 3.0158 no 1_644
Cl3 H27 3.3543 no 1_655
Cl4 H1B 3.4227 no 2_866
Cl4 H2B 2.9129 no 1_654
Cl4 H6 3.5586 no 1_644
Cl4 H21C 3.4257 no 1_654
Cl5 H7 3.2925 no 1_644
Cl5 H13 3.3940 no 1_554
Cl5 H20C 3.2349 no 1_654
Cl5 H21C 3.1909 no 1_654
Cl6 H20B 3.3029 no 1_654
Cl6 H20C 3.4896 no 1_654
Cl6 H22A 3.5049 no 1_554
Cl6 H22B 3.4887 no 1_554
Cl6 H22C 3.1152 no 1_554
Cl6 H22C 3.4673 no 2_767
Cl7 H23B 3.5561 no 2_767
Cl7 H24B 3.0555 no 1_644
Cl7 H24C 3.5163 no 2_767
Cl8 H11 3.4120 no 1_544
Cl8 H20A 3.5708 no 1_644
Cl8 H23A 3.2454 no 1_544
Cl8 H24A 3.2684 no 1_644
Cl9 H20A 3.5871 no 2_667
Cl9 H20B 3.0438 no 2_667
Cl9 H21A 3.1982 no 1_554
Cl9 H23B 3.4010 no 1_544
Cl9 H23C 3.5069 no 1_544
Cl9 H24C 3.4210 no 2_667
Cl10 H22A 3.4443 no 2_767
Cl10 H22C 3.1405 no 2_767
Cl10 H23B 3.3621 no 2_767
Cl10 H26 3.2712 no .
F1 H1A 3.5198 no 2_766
F1 H2A 2.5739 no 1_554
F1 H21B 2.4686 no 1_554
F1 H22B 3.0864 no 1_554
F1 H25 2.4832 no 1_455
F1 H26 3.4128 no .
F1 H27 2.1257 no .
F2 H1A 2.7632 no 2_766
F2 H3A 2.7307 no 2_766
F2 H3B 2.9931 no 2_766
F2 H5 3.5441 no 2_766
F2 H7 3.2098 no 1_644
F2 H11 2.6798 no 1_544
F2 H25 2.5178 no 1_455
F2 H27 3.3258 no .
F3 H1A 2.6783 no 2_766
F3 H1B 3.3088 no 1_554
F3 H2A 2.7148 no 1_554
F3 H3B 3.3119 no 2_766
F3 H7 2.4634 no 1_644
F3 H14 2.6040 no 1_554
F3 H26 3.2417 no .
F4 H7 2.7507 no 1_644
F4 H8 2.7990 no 1_644
F4 H24A 3.0252 no 1_644
F4 H24B 3.3606 no 1_644
F4 H26 2.2051 no .
F4 H27 2.7497 no .
C1 H25 3.3365 no 2_866
C2 H25 3.3447 no 1_456
C6 H3B 3.0859 no 2_677
C7 H3B 3.2559 no 2_677
C11 H5 3.3589 no 2_777
C12 H5 3.1092 no 2_777
C12 H20A 3.2281 no 1_655
C12 H20C 3.5430 no 1_655
C13 H20A 3.5906 no 1_655
C13 H20C 3.3523 no 1_655
C20 H12 3.3697 no 1_455
C20 H13 3.5298 no 1_455
C23 H24C 3.4896 no 2_678
C24 H23B 3.4906 no 2_678
C25 H1A 3.5541 no 2_866
C25 H1B 3.3373 no 2_866
C25 H2B 3.4142 no 1_654
C25 H11 3.5653 no 1_644
B1 H1A 3.1250 no 2_766
B1 H2A 3.0821 no 1_554
B1 H7 2.9537 no 1_644
B1 H25 2.9799 no 1_455
B1 H26 3.0812 no .
B1 H27 2.8410 no .
H1A Cl2 3.5797 no 2_866
H1A F1 3.5198 no 2_766
H1A F2 2.7632 no 2_766
H1A F3 2.6783 no 2_766
H1A C25 3.5541 no 2_866
H1A B1 3.1250 no 2_766
H1A H25 2.8470 no 2_866
H1B Cl2 3.2423 no 2_866
H1B Cl4 3.4227 no 2_866
H1B F3 3.3088 no 1_556
H1B C25 3.3373 no 2_866
H1B H25 2.9876 no 2_866
H2A F1 2.5739 no 1_556
H2A F3 2.7148 no 1_556
H2A B1 3.0821 no 1_556
H2A H25 2.9382 no 1_456
H2B Cl4 2.9129 no 1_456
H2B C25 3.4142 no 1_456
H2B H25 2.8953 no 1_456
H3A Cl2 2.9976 no 2_866
H3A F2 2.7307 no 2_766
H3A H11 3.5911 no 2_777
H3B F2 2.9931 no 2_766
H3B F3 3.3119 no 2_766
H3B C6 3.0859 no 2_677
H3B C7 3.2559 no 2_677
H3B H6 2.8521 no 2_677
H3B H7 3.1679 no 2_677
H5 Cl2 3.4221 no 1_466
H5 F2 3.5441 no 2_766
H5 C11 3.3589 no 2_777
H5 C12 3.1092 no 2_777
H5 H11 3.2381 no 2_777
H5 H12 2.7680 no 2_777
H6 Cl1 2.7555 no 2_677
H6 Cl4 3.5586 no 1_466
H6 H3B 2.8521 no 2_677
H7 Cl5 3.2925 no 1_466
H7 F2 3.2098 no 1_466
H7 F3 2.4634 no 1_466
H7 F4 2.7507 no 1_466
H7 B1 2.9537 no 1_466
H7 H3B 3.1679 no 2_677
H8 F4 2.7990 no 1_466
H10 Cl2 3.1895 no 1_466
H10 Cl3 2.9746 no 1_466
H11 Cl2 3.2742 no 1_466
H11 Cl3 3.2626 no 1_466
H11 Cl8 3.4120 no 1_566
H11 F2 2.6798 no 1_566
H11 C25 3.5653 no 1_466
H11 H3A 3.5911 no 2_777
H11 H5 3.2381 no 2_777
H11 H25 3.5422 no 1_466
H12 Cl1 2.9298 no 1_655
H12 C20 3.3697 no 1_655
H12 H5 2.7680 no 2_777
H12 H20A 2.7569 no 1_655
H12 H20C 3.1616 no 1_655
H12 H24A 3.5146 no 1_655
H13 Cl1 3.0981 no 1_655
H13 Cl5 3.3940 no 1_556
H13 C20 3.5298 no 1_655
H13 H20A 3.4155 no 1_655
H13 H20C 2.7748 no 1_655
H14 F3 2.6040 no 1_556
H20A Cl8 3.5708 no 1_466
H20A Cl9 3.5871 no 2_667
H20A C12 3.2281 no 1_455
H20A C13 3.5906 no 1_455
H20A H12 2.7569 no 1_455
H20A H13 3.4155 no 1_455
H20B Cl6 3.3029 no 1_456
H20B Cl9 3.0438 no 2_667
H20C Cl5 3.2349 no 1_456
H20C Cl6 3.4896 no 1_456
H20C C12 3.5430 no 1_455
H20C C13 3.3523 no 1_455
H20C H12 3.1616 no 1_455
H20C H13 2.7748 no 1_455
H21A Cl9 3.1982 no 1_556
H21A H27 3.4575 no 1_556
H21B F1 2.4686 no 1_556
H21B H25 3.4185 no 1_456
H21B H27 3.0641 no 1_556
H21C Cl4 3.4257 no 1_456
H21C Cl5 3.1909 no 1_456
H22A Cl6 3.5049 no 1_556
H22A Cl10 3.4443 no 2_767
H22B Cl6 3.4887 no 1_556
H22B F1 3.0864 no 1_556
H22C Cl6 3.1152 no 1_556
H22C Cl6 3.4673 no 2_767
H22C Cl10 3.1405 no 2_767
H23A Cl3 3.4595 no 1_466
H23A Cl8 3.2454 no 1_566
H23B Cl7 3.5561 no 2_767
H23B Cl9 3.4010 no 1_566
H23B Cl10 3.3621 no 2_767
H23B C24 3.4906 no 2_678
H23B H24C 2.6038 no 2_678
H23C Cl3 3.0158 no 1_466
H23C Cl9 3.5069 no 1_566
H24A Cl8 3.2684 no 1_466
H24A F4 3.0252 no 1_466
H24A H12 3.5146 no 1_455
H24B Cl7 3.0555 no 1_466
H24B F4 3.3606 no 1_466
H24B H26 3.3557 no 1_466
H24C Cl7 3.5163 no 2_767
H24C Cl9 3.4210 no 2_667
H24C C23 3.4896 no 2_678
H24C H23B 2.6038 no 2_678
H25 F1 2.4832 no 1_655
H25 F2 2.5178 no 1_655
H25 C1 3.3365 no 2_866
H25 C2 3.3447 no 1_654
H25 B1 2.9799 no 1_655
H25 H1A 2.8470 no 2_866
H25 H1B 2.9876 no 2_866
H25 H2A 2.9382 no 1_654
H25 H2B 2.8953 no 1_654
H25 H11 3.5422 no 1_644
H25 H21B 3.4185 no 1_654
H25 H27 3.5425 no 1_655
H26 Cl10 3.2712 no .
H26 F1 3.4128 no .
H26 F3 3.2417 no .
H26 F4 2.2051 no .
H26 B1 3.0812 no .
H26 H24B 3.3557 no 1_644
H27 Cl3 3.3543 no 1_455
H27 F1 2.1257 no .
H27 F2 3.3258 no .
H27 F4 2.7497 no .
H27 B1 2.8410 no .
H27 H21A 3.4575 no 1_554
H27 H21B 3.0641 no 1_554
H27 H25 3.5425 no 1_455

loop_
_geom_torsion_atom_site_label_1
_geom_torsion_atom_site_label_2
_geom_torsion_atom_site_label_3
_geom_torsion_atom_site_label_4
_geom_torsion
_geom_torsion_publ_flag
_geom_torsion_site_symmetry_1
Cl1 Ir1 P1 C2 -50.05(11) no .
Cl1 Ir1 P1 C3 63.52(10) no .
Cl1 Ir1 P1 C9 179.07(9) no .
Cl1 Ir1 N1 C4 -73.3(5) no .
Cl1 Ir1 N1 C8 105.0(5) no .
Cl1 Ir1 C15 C16 100.9(4) no .
Cl1 Ir1 C15 C19 -138.4(3) no .
Cl1 Ir1 C15 C20 -15.7(5) no .
Cl1 Ir1 C16 C15 -82.7(4) no .
Cl1 Ir1 C16 C17 162.84(19) no .
Cl1 Ir1 C16 C21 42.0(6) no .
Cl1 Ir1 C17 C16 -24.6(4) no .
Cl1 Ir1 C17 C18 -141.36(19) no .
Cl1 Ir1 C17 C22 95.0(7) no .
Cl1 Ir1 C18 C17 93.4(5) no .
Cl1 Ir1 C18 C19 -22.2(7) no .
Cl1 Ir1 C18 C23 -147.7(4) no .
Cl1 Ir1 C19 C15 48.9(4) no .
Cl1 Ir1 C19 C18 169.17(17) no .
Cl1 Ir1 C19 C24 -72.0(8) no .
P1 Ir1 N1 C4 14.3(5) no .
P1 Ir1 N1 C8 -167.4(5) no .
N1 Ir1 P1 C2 -135.4(3) no .
N1 Ir1 P1 C3 -21.9(2) no .
N1 Ir1 P1 C9 93.7(3) no .
P1 Ir1 C15 C16 13.1(8) no .
P1 Ir1 C15 C19 133.8(3) no .
P1 Ir1 C15 C20 -103.6(5) no .
C15 Ir1 P1 C2 39.3(5) no .
C15 Ir1 P1 C3 152.8(5) no .
C15 Ir1 P1 C9 -91.6(5) no .
P1 Ir1 C16 C15 -172.9(3) no .
P1 Ir1 C16 C17 72.6(3) no .
P1 Ir1 C16 C21 -48.2(7) no .
C16 Ir1 P1 C2 47.9(3) no .
C16 Ir1 P1 C3 161.4(3) no .
C16 Ir1 P1 C9 -83.0(3) no .
P1 Ir1 C17 C16 -117.6(2) no .
P1 Ir1 C17 C18 125.7(3) no .
P1 Ir1 C17 C22 2.0(7) no .
C17 Ir1 P1 C2 85.4(3) no .
C17 Ir1 P1 C3 -161.0(3) no .
C17 Ir1 P1 C9 -45.5(3) no .
P1 Ir1 C18 C17 -65.4(4) no .
P1 Ir1 C18 C19 179.06(17) no .
P1 Ir1 C18 C23 53.5(6) no .
C18 Ir1 P1 C2 120.8(3) no .
C18 Ir1 P1 C3 -125.6(3) no .
C18 Ir1 P1 C9 -10.1(3) no .
P1 Ir1 C19 C15 -122.2(5) no .
P1 Ir1 C19 C18 -1.9(7) no .
P1 Ir1 C19 C24 116.9(6) no .
C19 Ir1 P1 C2 122.1(5) no .
C19 Ir1 P1 C3 -124.3(5) no .
C19 Ir1 P1 C9 -8.8(5) no .
N1 Ir1 C15 C16 -173.7(3) no .
N1 Ir1 C15 C19 -53.0(5) no .
N1 Ir1 C15 C20 69.7(7) no .
C15 Ir1 N1 C4 -162.3(5) no .
C15 Ir1 N1 C8 16.1(7) no .
N1 Ir1 C17 C16 157.7(3) no .
N1 Ir1 C17 C18 41.0(5) no .
N1 Ir1 C17 C22 -82.7(7) no .
C17 Ir1 N1 C4 105.0(6) no .
C17 Ir1 N1 C8 -76.7(6) no .
N1 Ir1 C18 C17 -153.7(3) no .
N1 Ir1 C18 C19 90.8(4) no .
N1 Ir1 C18 C23 -34.8(6) no .
C18 Ir1 N1 C4 130.6(5) no .
C18 Ir1 N1 C8 -51.1(6) no .
N1 Ir1 C19 C15 140.3(3) no .
N1 Ir1 C19 C18 -99.4(3) no .
N1 Ir1 C19 C24 19.4(8) no .
C19 Ir1 N1 C4 168.8(5) no .
C19 Ir1 N1 C8 -12.9(6) no .
C15 Ir1 C16 C15 -0.0(4) no .
C15 Ir1 C16 C17 -114.5(6) no .
C15 Ir1 C16 C21 124.7(10) no .
C16 Ir1 C15 C16 -0.0(4) no .
C16 Ir1 C15 C19 120.7(7) no .
C16 Ir1 C15 C20 -116.6(9) no .
C15 Ir1 C17 C16 38.4(3) no .
C15 Ir1 C17 C18 -78.3(4) no .
C15 Ir1 C17 C22 158.0(8) no .
C17 Ir1 C15 C16 -40.3(4) no .
C17 Ir1 C15 C19 80.4(4) no .
C17 Ir1 C15 C20 -157.0(7) no .
C15 Ir1 C18 C17 80.4(4) no .
C15 Ir1 C18 C19 -35.1(3) no .
C15 Ir1 C18 C23 -160.7(7) no .
C18 Ir1 C15 C16 -84.7(4) no .
C18 Ir1 C15 C19 36.0(3) no .
C18 Ir1 C15 C20 158.7(7) no .
C15 Ir1 C19 C15 -0.0(4) no .
C15 Ir1 C19 C18 120.3(6) no .
C15 Ir1 C19 C24 -120.9(10) no .
C19 Ir1 C15 C16 -120.7(7) no .
C19 Ir1 C15 C19 -0.0(4) no .
C19 Ir1 C15 C20 122.7(7) no .
C16 Ir1 C17 C16 -0.0(3) no .
C16 Ir1 C17 C18 -116.8(5) no .
C16 Ir1 C17 C22 119.6(8) no .
C17 Ir1 C16 C15 114.5(5) no .
C17 Ir1 C16 C17 0.0(3) no .
C17 Ir1 C16 C21 -120.8(8) no .
C16 Ir1 C18 C17 38.6(4) no .
C16 Ir1 C18 C19 -77.0(4) no .
C16 Ir1 C18 C23 157.4(7) no .
C18 Ir1 C16 C15 76.1(4) no .
C18 Ir1 C16 C17 -38.4(3) no .
C18 Ir1 C16 C21 -159.3(8) no .
C16 Ir1 C19 C15 -36.1(4) no .
C16 Ir1 C19 C18 84.2(4) no .
C16 Ir1 C19 C24 -157.0(9) no .
C19 Ir1 C16 C15 34.8(4) no .
C19 Ir1 C16 C17 -79.7(4) no .
C19 Ir1 C16 C21 159.4(8) no .
C17 Ir1 C18 C17 0.0(4) no .
C17 Ir1 C18 C19 -115.6(6) no .
C17 Ir1 C18 C23 118.9(8) no .
C18 Ir1 C17 C16 116.8(6) no .
C18 Ir1 C17 C18 0.0(4) no .
C18 Ir1 C17 C22 -123.7(10) no .
C17 Ir1 C19 C15 -80.5(4) no .
C17 Ir1 C19 C18 39.8(4) no .
C17 Ir1 C19 C24 158.6(9) no .
C19 Ir1 C17 C16 79.2(4) no .
C19 Ir1 C17 C18 -37.6(3) no .
C19 Ir1 C17 C22 -161.3(8) no .
C18 Ir1 C19 C15 -120.3(6) no .
C18 Ir1 C19 C18 0.0(4) no .
C18 Ir1 C19 C24 118.8(10) no .
C19 Ir1 C18 C17 115.6(6) no .
C19 Ir1 C18 C19 0.0(3) no .
C19 Ir1 C18 C23 -125.6(8) no .
Ir1 P1 C2 C1 161.5(3) no .
Ir1 P1 C3 C4 29.9(5) no .
Ir1 P1 C9 C10 -61.5(5) no .
Ir1 P1 C9 C14 116.7(5) no .
C2 P1 C3 C4 154.4(5) no .
C3 P1 C2 C1 49.2(6) no .
C2 P1 C9 C10 162.1(5) no .
C2 P1 C9 C14 -19.7(6) no .
C9 P1 C2 C1 -63.4(6) no .
C3 P1 C9 C10 51.3(5) no .
C3 P1 C9 C14 -130.5(5) no .
C9 P1 C3 C4 -92.8(5) no .
Ir1 N1 C4 C3 2.5(10) no .
Ir1 N1 C4 C5 -176.9(5) no .
Ir1 N1 C8 C7 175.6(6) no .
C4 N1 C8 C7 -6.1(12) no .
C8 N1 C4 C3 -175.9(7) no .
C8 N1 C4 C5 4.7(12) no .
C1 C1 C2 P1 -174.2(5) no 2_767
P1 C3 C4 N1 -23.2(9) no .
P1 C3 C4 C5 156.2(6) no .
N1 C4 C5 C6 -1.8(13) no .
C3 C4 C5 C6 178.8(7) no .
C4 C5 C6 C7 -0.1(14) no .
C5 C6 C7 C8 -1.1(15) no .
C6 C7 C8 N1 4.3(15) no .
P1 C9 C10 C11 -177.2(4) no .
P1 C9 C14 C13 177.4(5) no .
C10 C9 C14 C13 -4.4(10) no .
C14 C9 C10 C11 4.5(10) no .
C9 C10 C11 C12 -1.8(11) no .
C10 C11 C12 C13 -1.0(12) no .
C11 C12 C13 C14 1.1(12) no .
C12 C13 C14 C9 1.7(11) no .
Ir1 C15 C16 Ir1 -0.000(18) no .
Ir1 C15 C16 C17 65.3(4) no .
Ir1 C15 C16 C21 -124.9(7) no .
Ir1 C15 C19 Ir1 0.0 no .
Ir1 C15 C19 C18 -56.2(4) no .
Ir1 C15 C19 C24 126.5(7) no .
C16 C15 C19 Ir1 56.9(5) no .
C16 C15 C19 C18 0.7(8) no .
C16 C15 C19 C24 -176.6(6) no .
C19 C15 C16 Ir1 -61.1(6) no .
C19 C15 C16 C17 4.2(8) no .
C19 C15 C16 C21 174.1(6) no .
C20 C15 C16 Ir1 119.9(8) no .
C20 C15 C16 C17 -174.8(7) no .
C20 C15 C16 C21 -5.0(12) no .
C20 C15 C19 Ir1 -124.1(8) no .
C20 C15 C19 C18 179.7(7) no .
C20 C15 C19 C24 2.4(12) no .
Ir1 C16 C17 Ir1 -0.000(15) no .
Ir1 C16 C17 C18 60.7(4) no .
Ir1 C16 C17 C22 -124.2(6) no .
C15 C16 C17 Ir1 -68.0(5) no .
C15 C16 C17 C18 -7.3(7) no .
C15 C16 C17 C22 167.8(6) no .
C21 C16 C17 Ir1 122.1(8) no .
C21 C16 C17 C18 -177.3(7) no .
C21 C16 C17 C22 -2.2(11) no .
Ir1 C17 C18 Ir1 0.0 no .
Ir1 C17 C18 C19 67.7(5) no .
Ir1 C17 C18 C23 -124.2(6) no .
C16 C17 C18 Ir1 -59.8(5) no .
C16 C17 C18 C19 7.9(7) no .
C16 C17 C18 C23 176.0(6) no .
C22 C17 C18 Ir1 125.2(8) no .
C22 C17 C18 C19 -167.1(7) no .
C22 C17 C18 C23 1.0(11) no .
Ir1 C18 C19 Ir1 0.0 no .
Ir1 C18 C19 C15 58.6(5) no .
Ir1 C18 C19 C24 -124.1(7) no .
C17 C18 C19 Ir1 -64.0(5) no .
C17 C18 C19 C15 -5.4(8) no .
C17 C18 C19 C24 171.9(6) no .
C23 C18 C19 Ir1 128.2(8) no .
C23 C18 C19 C15 -173.2(7) no .
C23 C18 C19 C24 4.1(12) no .
